data_1007133
loop_
_publ_author_name
'Rzaigui, M'
'Kbir Ariguib, N'
'Averbuch-Pouchot, M T'
'Durif, A'

_publ_section_title
;
Crystal Structure of Triclinic Ce P~5~ O~14~: A New Type of
Ultraphosphate
;
_journal_coden_ASTM JSSCBI
_journal_name_full 'Journal of Solid State Chemistry'
_journal_page_first 61
_journal_page_last 65
_journal_paper_doi 10.1016/0022-4596(84)90198-1
_journal_volume 52
_journal_year 1984
_chemical_formula_structural 'Ce P5 O14'
_chemical_formula_sum 'Ce O14 P5'
_chemical_name_systematic 'Cerium phyllo-14-oxopentaphosphate'
_space_group_IT_number 1
_symmetry_cell_setting triclinic
_symmetry_equiv_pos_as_xyz x,y,z
_symmetry_Int_Tables_number 1
_symmetry_space_group_name_Hall 'P 1'
_symmetry_space_group_name_H-M 'P 1'
_cell_angle_alpha 110.12(5)
_cell_angle_beta 102.68(5)
_cell_angle_gamma 82.13(5)
_cell_formula_units_Z 2
_cell_length_a 9.227(5)
_cell_length_b 8.890(5)
_cell_length_c 7.219(4)
_cell_volume 541.2
_exptl_crystal_density_meas 3.19
_refine_ls_R_factor_all 0.029
_cod_database_code 1007133

loop_
_atom_site_label
_atom_site_type_symbol
_atom_site_symmetry_multiplicity
_atom_site_Wyckoff_symbol
_atom_site_fract_x
_atom_site_fract_y
_atom_site_fract_z
_atom_site_occupancy
_atom_site_attached_hydrogens
_atom_site_calc_flag
Ce1 Ce3+ 1 a 0. 0. 0. 1. 0 d
Ce2 Ce3+ 1 a 0.46469(3) 0.50580(4) 0.53310(6) 1. 0 d
P1 P5+ 1 a 0.1272(2) 0.0521(2) 0.5675(3) 1. 0 d
P2 P5+ 1 a 0.1553(2) 0.3997(2) 0.7406(3) 1. 0 d
P3 P5+ 1 a 0.1486(2) 0.6200(2) 0.1518(3) 1. 0 d
P4 P5+ 1 a 0.8759(2) 0.5883(2) 0.6283(3) 1. 0 d
P5 P5+ 1 a 0.9082(2) 0.4669(2) 0.2013(3) 1. 0 d
P6 P5+ 1 a 0.6009(2) 0.6054(2) 0.1177(3) 1. 0 d
P7 P5+ 1 a 0.6779(2) 0.9402(2) 0.2111(3) 1. 0 d
P8 P5+ 1 a 0.4024(2) 0.1177(2) 0.1051(3) 1. 0 d
P9 P5+ 1 a 0.6733(2) 0.1195(2) 0.6374(3) 1. 0 d
P10 P5+ 1 a 0.4346(2) 0.9568(2) 0.6850(3) 1. 0 d
O1 O2- 1 a 0.1473(6) 0.2268(5) 0.7409(8) 1. 0 d
O2 O2- 1 a 0.0848(6) 0.9525(6) 0.6696(8) 1. 0 d
O3 O2- 1 a 0.0446(6) 0.0703(7) 0.3798(8) 1. 0 d
O4 O2- 1 a 0.2097(5) 0.4864(7) 0.9679(9) 1. 0 d
O5 O2- 1 a -0.0117(6) 0.4504(7) 0.6890(9) 1. 0 d
O6 O2- 1 a 0.2503(6) 0.4162(7) 0.6122(9) 1. 0 d
O7 O2- 1 a 0.9792(5) 0.5666(6) 0.1091(8) 1. 0 d
O8 O2- 1 a 0.1369(7) 0.7782(6) 0.1202(11) 1. 0 d
O9 O2- 1 a 0.2308(6) 0.5920(7) 0.3360(9) 1. 0 d
O10 O2- 1 a 0.9232(6) 0.5777(6) 0.4234(8) 1. 0 d
O11 O2- 1 a 0.9117(8) 0.7459(6) 0.7710(9) 1. 0 d
O12 O2- 1 a 0.7277(5) 0.5302(7) 0.5897(9) 1. 0 d
O13 O2- 1 a 0.7409(5) 0.4730(6) 0.1053(8) 1. 0 d
O14 O2- 1 a 0.9720(6) 0.3034(6) 0.1727(9) 1. 0 d
O15 O2- 1 a 0.6958(6) 0.7651(5) 0.2128(10) 1. 0 d
O16 O2- 1 a 0.5237(6) 0.5896(6) 0.9132(8) 1. 0 d
O17 O2- 1 a 0.5215(6) 0.6036(7) 0.2718(9) 1. 0 d
O18 O2- 1 a 0.7365(5) 0.0445(6) 0.4316(8) 1. 0 d
O19 O2- 1 a 0.5048(5) 0.9756(6) 0.1699(8) 1. 0 d
O20 O2- 1 a 0.7567(5) 0.9696(7) 0.0738(8) 1. 0 d
O21 O2- 1 a 0.4448(5) 0.0954(5) 0.8914(8) 1. 0 d
O22 O2- 1 a 0.2491(5) 0.0800(7) 0.0811(9) 1. 0 d
O23 O2- 1 a 0.4564(7) 0.2738(6) 0.2381(9) 1. 0 d
O24 O2- 1 a 0.5730(5) 0.9725(6) 0.6064(8) 1. 0 d
O25 O2- 1 a 0.8017(5) 0.1232(6) 0.7991(8) 1. 0 d
O26 O2- 1 a 0.5736(6) 0.2628(6) 0.6339(9) 1. 0 d
O27 O2- 1 a 0.3008(5) 0.0081(6) 0.5413(8) 1. 0 d
O28 O2- 1 a 0.4320(6) 0.7973(6) 0.6974(9) 1. 0 d

loop_
_atom_type_symbol
_atom_type_oxidation_number
Ce3+ 3.000
P5+ 5.000
O2- -2.000
